data_4064366
loop_
_publ_author_name
'Selby, Jonathan D.'
'Feliz, Marta'
'Schwarz, Andrew D.'
'Clot, Eric'
'Mountford, Philip'

_publ_section_title
;
 New Sandwich and Half-Sandwich Titanium Hydrazido Compounds
;
_journal_issue 8
_journal_name_full Organometallics
_journal_page_first 2295
_journal_paper_doi 10.1021/om200068k
_journal_volume 30
_journal_year 2011
_chemical_compound_source
;
synthesis as described
;
_chemical_formula_moiety ' C12 H22 Cl2 N2 Ti '
_chemical_formula_sum 'C12 H22 Cl2 N2 Ti'
_chemical_formula_weight 313.13
_chemical_name_systematic
;
Cp*Ti(NHNMe2)Cl2
;
_space_group_IT_number 14
_symmetry_cell_setting monoclinic
_symmetry_space_group_name_Hall '-P 2yn'
_symmetry_space_group_name_H-M 'P 1 21/n 1'
_atom_sites_solution_hydrogens geom
_atom_sites_solution_primary direct
_cell_angle_alpha 90
_cell_angle_beta 99.8273(10)
_cell_angle_gamma 90
_cell_formula_units_Z 4
_cell_length_a 8.8468(2)
_cell_length_b 11.4443(3)
_cell_length_c 15.3832(4)
_cell_measurement_reflns_used 16816
_cell_measurement_temperature 150
_cell_measurement_theta_max 28
_cell_measurement_theta_min 5
_cell_volume 1534.63(7)
_computing_cell_refinement
; 
KappaCCD software 'DENZO' (Otwinowski & Minor, 1996) 
;
_computing_data_collection
; 
KappaCCD software 'Collect' (Nonius, 2000) 
;
_computing_data_reduction
; 
KappaCCD software 'DENZO' (Otwinowski & Minor, 1996) 
;
_computing_publication_material
; 
CRYSTALS (Watkin et al, 2001) 
;
_computing_structure_refinement
; 
CRYSTALS (Watkin et al, 2001) 
;
_computing_structure_solution 'SIR92 (Giacovazzo et al, 1992)'
_diffrn_ambient_temperature 150
_diffrn_measured_fraction_theta_full 1.000
_diffrn_measured_fraction_theta_max 1.000
_diffrn_measurement_device_type
; 
Nonius KappaCCD 
;
_diffrn_measurement_method \w
_diffrn_radiation_monochromator graphite
_diffrn_radiation_type 'Mo K\a'
_diffrn_radiation_wavelength 0.71073
_diffrn_reflns_av_R_equivalents 0.044
_diffrn_reflns_limit_h_max 11
_diffrn_reflns_limit_h_min -11
_diffrn_reflns_limit_k_max 12
_diffrn_reflns_limit_k_min -14
_diffrn_reflns_limit_l_max 19
_diffrn_reflns_limit_l_min -19
_diffrn_reflns_number 16816
_diffrn_reflns_theta_full 27.460
_diffrn_reflns_theta_max 27.460
_diffrn_reflns_theta_min 5.249
_diffrn_standards_decay_% 0.00
_diffrn_standards_interval_count 0
_diffrn_standards_interval_time 0
_diffrn_standards_number 0
_exptl_absorpt_coefficient_mu 0.888
_exptl_absorpt_correction_T_max 0.87
_exptl_absorpt_correction_T_min 0.84
_exptl_absorpt_correction_type multi-scan
_exptl_absorpt_process_details
; 
 Denzo/Scalepack (Otwinowski & Minor, 1996) 
;
_exptl_crystal_colour ' green-yellow '
_exptl_crystal_density_diffrn 1.355
_exptl_crystal_description ' block '
_exptl_crystal_F_000 656
_exptl_crystal_size_max 0.20
_exptl_crystal_size_mid 0.16
_exptl_crystal_size_min 0.16
_exptl_crystal_thermal_history
; 
The material was crystallised at ambient temperature. A suitable crystal 
was cooled rapidly to 150K for single-crystal X-ray diffraction analysis. 
;
_refine_diff_density_max 0.34
_refine_diff_density_min -0.37
_refine_ls_extinction_method None
_refine_ls_goodness_of_fit_ref 1.0692
_refine_ls_hydrogen_treatment mixed
_refine_ls_matrix_type full
_refine_ls_number_parameters 158
_refine_ls_number_reflns 2458
_refine_ls_number_restraints 0
_refine_ls_R_factor_all 0.0557
_refine_ls_R_factor_gt 0.0366
_refine_ls_shift/su_max 0.001967
_refine_ls_structure_factor_coef F
_refine_ls_weighting_details
;
 Method, part 1, Chebychev polynomial, (Watkin, 1994, Prince, 1982) 
 [weight] = 1.0/[A~0~*T~0~(x)+A~1~*T~1~(x) ... +A~n-1~]*T~n-1~(x)] 
 where A~i~ are the Chebychev coefficients listed below and x= Fcalc/Fmax 
 Method = Robust Weighting (Prince, 1982) 
 W = [weight] * [1-(deltaF/6*sigmaF)^2^]^2^ 
 A~i~ are: 
 0.505 0.306 0.248 
;
_refine_ls_weighting_scheme calc
_refine_ls_wR_factor_all 0.0606
_refine_ls_wR_factor_gt 0.0434
_refine_ls_wR_factor_ref 0.0434
_reflns_limit_h_max 11
_reflns_limit_h_min -11
_reflns_limit_k_max 14
_reflns_limit_k_min 0
_reflns_limit_l_max 19
_reflns_limit_l_min 0
_reflns_number_gt 2458
_reflns_number_total 3492
_reflns_threshold_expression I>3.00u(I)
_cod_data_source_file om200068k_si_001.cif
_cod_data_source_block Compound_9
_cod_depositor_comments
;
The following automatic conversions were performed:

'_symmetry_cell_setting' value 'Monoclinic' changed to 'monoclinic'
according to /home/saulius/struct/CIF-dictionaries/cif_core.dic
dictionary named 'cif_core.dic' version 2.4.1 from 2010-06-29.

Automatic conversion script
Id: cif_fix_values 1715 2011-07-08 13:25:40Z adriana 
;
_cod_original_sg_symbol_H-M 'P 1 21/n 1 '
_cod_original_formula_sum ' C12 H22 Cl2 N2 Ti '
_cod_database_code 4064366

loop_
_symmetry_equiv_pos_as_xyz
x,y,z
-x,-y,-z
-x+1/2,y+1/2,-z+1/2
x+1/2,-y+1/2,z+1/2

loop_
_atom_site_label
_atom_site_type_symbol
_atom_site_fract_x
_atom_site_fract_y
_atom_site_fract_z
_atom_site_U_iso_or_equiv
_atom_site_occupancy
_atom_site_adp_type
Ti1 Ti 0.63095(4) 0.30207(3) 0.29819(3) 0.0237 1.0000 Uani
Cl1 Cl 0.49308(8) 0.15933(6) 0.21161(4) 0.0373 1.0000 Uani
Cl2 Cl 0.87212(7) 0.21755(5) 0.34530(4) 0.0347 1.0000 Uani
N1 N 0.6489(3) 0.4350(2) 0.23303(16) 0.0366 1.0000 Uani
N2 N 0.7139(2) 0.36198(18) 0.17584(13) 0.0296 1.0000 Uani
C1 C 0.8742(3) 0.3905(2) 0.1715(2) 0.0416 1.0000 Uani
C2 C 0.6210(4) 0.3528(3) 0.08731(18) 0.0499 1.0000 Uani
C3 C 0.5300(3) 0.4471(2) 0.38051(16) 0.0330 1.0000 Uani
C4 C 0.6485(3) 0.3901(2) 0.43799(16) 0.0316 1.0000 Uani
C5 C 0.6005(3) 0.2729(2) 0.44944(15) 0.0283 1.0000 Uani
C6 C 0.4548(3) 0.2579(2) 0.39715(16) 0.0295 1.0000 Uani
C7 C 0.4116(3) 0.3648(2) 0.35266(16) 0.0316 1.0000 Uani
C8 C 0.5249(4) 0.5754(2) 0.3589(2) 0.0510 1.0000 Uani
C9 C 0.7947(4) 0.4453(3) 0.4831(2) 0.0487 1.0000 Uani
C10 C 0.6837(3) 0.1848(3) 0.51200(19) 0.0427 1.0000 Uani
C11 C 0.3550(3) 0.1515(3) 0.3944(2) 0.0431 1.0000 Uani
C12 C 0.2634(3) 0.3868(3) 0.2914(2) 0.0507 1.0000 Uani
H1 H 0.645(4) 0.499(3) 0.222(2) 0.049(10) 1.0000 Uiso
H11 H 0.9342 0.3961 0.2327 0.0514 1.0000 Uiso
H12 H 0.8787 0.4669 0.1406 0.0514 1.0000 Uiso
H13 H 0.9189 0.3278 0.1384 0.0514 1.0000 Uiso
H21 H 0.5127 0.3334 0.0925 0.0596 1.0000 Uiso
H22 H 0.6235 0.4290 0.0557 0.0596 1.0000 Uiso
H23 H 0.6637 0.2898 0.0535 0.0596 1.0000 Uiso
H81 H 0.4768 0.6188 0.4036 0.0642 1.0000 Uiso
H82 H 0.6316 0.6049 0.3598 0.0642 1.0000 Uiso
H83 H 0.4629 0.5878 0.2989 0.0642 1.0000 Uiso
H91 H 0.7793 0.4777 0.5414 0.0583 1.0000 Uiso
H92 H 0.8242 0.5099 0.4455 0.0583 1.0000 Uiso
H93 H 0.8779 0.3852 0.4926 0.0583 1.0000 Uiso
H101 H 0.6492 0.1916 0.5704 0.0517 1.0000 Uiso
H102 H 0.7966 0.1996 0.5196 0.0517 1.0000 Uiso
H103 H 0.6609 0.1045 0.4877 0.0517 1.0000 Uiso
H111 H 0.2934 0.1557 0.4431 0.0536 1.0000 Uiso
H112 H 0.4208 0.0800 0.4019 0.0536 1.0000 Uiso
H113 H 0.2843 0.1480 0.3363 0.0536 1.0000 Uiso
H121 H 0.1838 0.4127 0.3263 0.0598 1.0000 Uiso
H122 H 0.2788 0.4492 0.2483 0.0598 1.0000 Uiso
H123 H 0.2287 0.3133 0.2589 0.0598 1.0000 Uiso

loop_
_atom_site_aniso_label
_atom_site_aniso_U_11
_atom_site_aniso_U_22
_atom_site_aniso_U_33
_atom_site_aniso_U_23
_atom_site_aniso_U_13
_atom_site_aniso_U_12
Ti1 0.0247(2) 0.0222(2) 0.0242(2) -0.00113(15) 0.00379(14) 0.00046(15)
Cl1 0.0445(4) 0.0353(3) 0.0316(3) -0.0067(2) 0.0055(3) -0.0134(3)
Cl2 0.0294(3) 0.0365(3) 0.0374(3) -0.0020(2) 0.0038(2) 0.0080(2)
N1 0.0462(13) 0.0260(11) 0.0419(13) 0.0041(9) 0.0197(10) 0.0068(9)
N2 0.0309(10) 0.0307(10) 0.0286(10) -0.0016(8) 0.0090(8) -0.0035(8)
C1 0.0366(14) 0.0394(14) 0.0526(16) 0.0034(12) 0.0181(12) -0.0048(11)
C2 0.0532(17) 0.067(2) 0.0290(13) 0.0098(13) 0.0052(12) -0.0163(15)
C3 0.0466(14) 0.0246(11) 0.0307(12) -0.0005(9) 0.0144(10) 0.0050(10)
C4 0.0357(12) 0.0343(12) 0.0256(11) -0.0088(9) 0.0072(10) -0.0036(10)
C5 0.0310(11) 0.0314(12) 0.0233(11) 0.0016(9) 0.0071(9) 0.0039(9)
C6 0.0308(12) 0.0296(11) 0.0301(12) -0.0029(10) 0.0108(9) 0.0011(9)
C7 0.0312(12) 0.0361(12) 0.0281(12) -0.0010(10) 0.0068(9) 0.0099(10)
C8 0.085(2) 0.0231(12) 0.0524(18) -0.0010(12) 0.0331(17) 0.0099(13)
C9 0.0493(17) 0.0557(18) 0.0406(15) -0.0167(14) 0.0060(13) -0.0167(14)
C10 0.0441(15) 0.0487(16) 0.0364(14) 0.0120(12) 0.0097(12) 0.0118(12)
C11 0.0431(15) 0.0416(14) 0.0492(16) -0.0071(12) 0.0211(13) -0.0125(12)
C12 0.0385(15) 0.064(2) 0.0469(17) -0.0003(14) -0.0003(12) 0.0211(14)

loop_
_atom_type_symbol
_atom_type_scat_dispersion_real
_atom_type_scat_dispersion_imag
_atom_type_scat_Cromer_Mann_a1
_atom_type_scat_Cromer_Mann_b1
_atom_type_scat_Cromer_Mann_a2
_atom_type_scat_Cromer_Mann_b2
_atom_type_scat_Cromer_Mann_a3
_atom_type_scat_Cromer_Mann_b3
_atom_type_scat_Cromer_Mann_a4
_atom_type_scat_Cromer_Mann_b4
_atom_type_scat_Cromer_Mann_c
_atom_type_scat_source
'C   ' 0.0033 0.0016 2.3100 20.8439 1.0200 10.2075 1.5886 0.5687 0.8650 51.6512 0.2156 International_Tables_Vol_IV_Table_2.2B
'H   ' 0.0000 0.0000 0.4930 10.5109 0.3229 26.1257 0.1402 3.1424 0.0408 57.7998 0.0030 International_Tables_Vol_IV_Table_2.2B
'Cl  ' 0.1484 0.1585 11.4604 0.0104 7.1964 1.1662 6.2556 18.5194 1.6455 47.7784 -9.5574 International_Tables_Vol_IV_Table_2.2B
'N   ' 0.0061 0.0033 12.2126 0.0057 3.1322 9.8933 2.0125 28.9975 1.1663 0.5826 -11.5290 International_Tables_Vol_IV_Table_2.2B
'Ti  ' 0.2776 0.4457 9.7595 7.8508 7.3558 0.5000 1.6991 35.6338 1.9021 116.1050 1.2807 International_Tables_Vol_IV_Table_2.2B

loop_
_geom_angle_atom_site_label_1
_geom_angle_atom_site_label_2
_geom_angle_atom_site_label_3
_geom_angle
_geom_angle_publ_flag
Cl1 Ti1 Cl2 104.41(3) yes
Cl1 Ti1 N1 110.77(8) yes
Cl2 Ti1 N1 110.53(8) yes
Cl1 Ti1 N2 87.05(5) yes
Cl2 Ti1 N2 88.56(6) yes
N1 Ti1 N2 38.73(8) yes
Cl1 Ti1 C3 126.52(7) yes
Cl2 Ti1 C3 122.27(7) yes
N1 Ti1 C3 77.66(9) yes
N2 Ti1 C3 116.39(8) yes
Cl1 Ti1 C4 140.54(6) yes
Cl2 Ti1 C4 88.82(7) yes
N1 Ti1 C4 98.34(10) yes
N2 Ti1 C4 130.97(8) yes
C3 Ti1 C4 34.86(9) yes
Cl1 Ti1 C5 108.81(6) yes
Cl2 Ti1 C5 83.70(6) yes
N1 Ti1 C5 132.31(9) yes
N2 Ti1 C5 163.63(8) yes
C3 Ti1 C5 57.54(8) yes
Cl1 Ti1 C6 83.20(6) yes
Cl2 Ti1 C6 111.78(6) yes
N1 Ti1 C6 129.88(9) yes
N2 Ti1 C6 159.07(8) yes
C3 Ti1 C6 57.50(8) yes
Cl1 Ti1 C7 91.98(7) yes
Cl2 Ti1 C7 141.15(6) yes
N1 Ti1 C7 95.43(9) yes
N2 Ti1 C7 127.86(8) yes
C3 Ti1 C7 35.11(9) yes
C4 Ti1 C5 34.81(8) yes
C4 Ti1 C6 57.47(8) yes
C5 Ti1 C6 33.98(8) yes
C4 Ti1 C7 58.30(9) yes
C5 Ti1 C7 57.57(8) yes
C6 Ti1 C7 34.69(8) yes
Ti1 N1 N2 86.12(14) yes
Ti1 N1 H1 158(3) no
N2 N1 H1 116(3) no
Ti1 N2 N1 55.15(11) yes
Ti1 N2 C1 124.28(17) yes
N1 N2 C1 113.4(2) yes
Ti1 N2 C2 123.05(16) yes
N1 N2 C2 113.5(2) yes
C1 N2 C2 111.4(2) yes
N2 C1 H11 109.466 no
N2 C1 H12 109.467 no
H11 C1 H12 109.475 no
N2 C1 H13 109.467 no
H11 C1 H13 109.476 no
H12 C1 H13 109.476 no
N2 C2 H21 109.467 no
N2 C2 H22 109.467 no
H21 C2 H22 109.476 no
N2 C2 H23 109.467 no
H21 C2 H23 109.475 no
H22 C2 H23 109.476 no
Ti1 C3 C4 72.62(14) yes
Ti1 C3 C7 72.40(13) yes
C4 C3 C7 108.2(2) yes
Ti1 C3 C8 124.69(18) yes
C4 C3 C8 125.5(3) yes
C7 C3 C8 126.0(3) yes
Ti1 C4 C3 72.52(14) yes
Ti1 C4 C5 74.69(13) yes
C3 C4 C5 107.9(2) yes
Ti1 C4 C9 121.38(18) yes
C3 C4 C9 125.8(2) yes
C5 C4 C9 126.2(2) yes
Ti1 C5 C4 70.50(13) yes
Ti1 C5 C6 73.02(13) yes
C4 C5 C6 107.9(2) yes
Ti1 C5 C10 126.14(16) yes
C4 C5 C10 126.0(2) yes
C6 C5 C10 125.9(2) yes
Ti1 C6 C5 73.00(13) yes
Ti1 C6 C7 70.44(13) yes
C5 C6 C7 108.3(2) yes
Ti1 C6 C11 126.35(17) yes
C5 C6 C11 126.3(2) yes
C7 C6 C11 125.2(2) yes
Ti1 C7 C3 72.50(14) yes
Ti1 C7 C6 74.87(13) yes
C3 C7 C6 107.6(2) yes
Ti1 C7 C12 120.89(18) yes
C3 C7 C12 126.8(3) yes
C6 C7 C12 125.6(3) yes
C3 C8 H81 109.466 no
C3 C8 H82 109.466 no
H81 C8 H82 109.476 no
C3 C8 H83 109.466 no
H81 C8 H83 109.476 no
H82 C8 H83 109.477 no
C4 C9 H91 109.466 no
C4 C9 H92 109.467 no
H91 C9 H92 109.476 no
C4 C9 H93 109.466 no
H91 C9 H93 109.475 no
H92 C9 H93 109.476 no
C5 C10 H101 109.467 no
C5 C10 H102 109.467 no
H101 C10 H102 109.476 no
C5 C10 H103 109.466 no
H101 C10 H103 109.475 no
H102 C10 H103 109.476 no
C6 C11 H111 109.467 no
C6 C11 H112 109.467 no
H111 C11 H112 109.476 no
C6 C11 H113 109.467 no
H111 C11 H113 109.476 no
H112 C11 H113 109.476 no
C7 C12 H121 109.466 no
C7 C12 H122 109.466 no
H121 C12 H122 109.476 no
C7 C12 H123 109.467 no
H121 C12 H123 109.476 no
H122 C12 H123 109.476 no

loop_
_geom_bond_atom_site_label_1
_geom_bond_atom_site_label_2
_geom_bond_distance
_geom_bond_publ_flag
Ti1 Cl1 2.3185(7) yes
Ti1 Cl2 2.3421(7) yes
Ti1 N1 1.843(2) yes
Ti1 N2 2.2408(19) yes
Ti1 C3 2.355(2) yes
Ti1 C4 2.356(2) yes
Ti1 C5 2.411(2) yes
Ti1 C6 2.411(2) yes
Ti1 C7 2.353(2) yes
N1 N2 1.405(3) yes
N1 H1 0.76(4) no
N2 C1 1.468(3) yes
N2 C2 1.469(3) yes
C1 H11 1.000 no
C1 H12 1.000 no
C1 H13 1.000 no
C2 H21 1.000 no
C2 H22 1.000 no
C2 H23 1.000 no
C3 C4 1.411(4) yes
C3 C7 1.420(4) yes
C3 C8 1.504(4) yes
C4 C5 1.427(3) yes
C4 C9 1.499(4) yes
C5 C6 1.409(3) yes
C5 C10 1.498(3) yes
C6 C7 1.421(3) yes
C6 C11 1.500(4) yes
C7 C12 1.500(4) yes
C8 H81 1.000 no
C8 H82 1.000 no
C8 H83 1.000 no
C9 H91 1.000 no
C9 H92 1.000 no
C9 H93 1.000 no
C10 H101 1.000 no
C10 H102 1.000 no
C10 H103 1.000 no
C11 H111 1.000 no
C11 H112 1.000 no
C11 H113 1.000 no
C12 H121 1.000 no
C12 H122 1.000 no
C12 H123 1.000 no

loop_
_geom_hbond_atom_site_label_D
_geom_hbond_atom_site_label_H
_geom_hbond_atom_site_label_A
_geom_hbond_site_symmetry_A
_geom_hbond_distance_DH
_geom_hbond_distance_HA
_geom_hbond_distance_DA
_geom_hbond_angle_DHA
_geom_hbond_publ_flag
N1 H1 Cl2 3_655 0.76(4) 2.69(4) 3.445(2) 171(3) yes
